data_4104376
loop_
_publ_author_name
'Brandon R. Galan'
'Mateusz Pitak'
'Milan Gembicky'
'Jerome B. Keister'
'Steven T. Diver'

_publ_contact_author_address
;
Department of Chemistry
State University of New York at Buffalo
Buffalo, NY
14260-3000, USA
;
_publ_contact_author_email gembicky@buffalo.edu
_publ_contact_author_name 'Milan Gembicky'
_publ_contact_author_phone (716)645-6800x2234
_publ_section_title
;
 Ligand-Promoted Carbene Insertion into the Aryl Substituent of an
 N-Heterocyclic Carbene Ligand in Ruthenium-Based Metathesis Catalysts
;
_journal_name_full 'Journal of the American Chemical Society'
_journal_page_first 6822
_journal_page_last 6832
_journal_paper_doi 10.1021/ja809984k
_journal_volume 131
_journal_year 2009
_chemical_formula_sum 'C63 H61 Cl4 N4 O P Ru'
_chemical_formula_weight 1164.00
_chemical_name_systematic
;
 ?
;
_space_group_IT_number 2
_symmetry_cell_setting triclinic
_symmetry_space_group_name_Hall '-P 1'
_symmetry_space_group_name_H-M 'P -1'
_atom_sites_solution_hydrogens geom
_atom_sites_solution_primary direct
_atom_sites_solution_secondary direct
_audit_creation_method SHELXL-97
_cell_angle_alpha 92.463(4)
_cell_angle_beta 114.839(4)
_cell_angle_gamma 114.180(4)
_cell_formula_units_Z 2
_cell_length_a 15.388(2)
_cell_length_b 15.585(2)
_cell_length_c 16.341(3)
_cell_measurement_reflns_used 9861
_cell_measurement_temperature 90(1)
_cell_measurement_theta_max 26.49
_cell_measurement_theta_min 2.41
_cell_volume 3133.0(8)
_computing_cell_refinement 'Bruker Saint v7.23A (Bruker, 2005)'
_computing_data_collection 'APEX2 (Bruker, 2004)'
_computing_data_reduction 'Bruker Saint v7.23A (Bruker, 2005)'
_computing_molecular_graphics 'Bruker SHELXTL'
_computing_publication_material 'Bruker SHELXTL'
_computing_structure_refinement 'SHELXL-97 (Sheldrick, 1997)'
_computing_structure_solution 'SHELXS-97 (Sheldrick, 1997)'
_diffrn_ambient_temperature 90(1)
_diffrn_detector_area_resol_mean 8.33
_diffrn_measured_fraction_theta_full 0.995
_diffrn_measured_fraction_theta_max 0.995
_diffrn_measurement_device_type 'Bruker SMART APEX2'
_diffrn_measurement_method \w-scans
_diffrn_radiation_monochromator graphite
_diffrn_radiation_source 'rotating anode'
_diffrn_radiation_type MoK\a
_diffrn_radiation_wavelength 0.71073
_diffrn_reflns_av_R_equivalents 0.0238
_diffrn_reflns_av_sigmaI/netI 0.0225
_diffrn_reflns_limit_h_max 19
_diffrn_reflns_limit_h_min -19
_diffrn_reflns_limit_k_max 19
_diffrn_reflns_limit_k_min -19
_diffrn_reflns_limit_l_max 20
_diffrn_reflns_limit_l_min -20
_diffrn_reflns_number 45506
_diffrn_reflns_theta_full 26.55
_diffrn_reflns_theta_max 26.55
_diffrn_reflns_theta_min 1.42
_diffrn_source_type 'RIGAKU RU-2000BEH'
_diffrn_standards_decay_% 0
_diffrn_standards_interval_count 0
_diffrn_standards_interval_time 0
_diffrn_standards_number 0
_exptl_absorpt_coefficient_mu 0.487
_exptl_absorpt_correction_T_max 0.952
_exptl_absorpt_correction_T_min 0.875
_exptl_absorpt_correction_type multi-scan
_exptl_absorpt_process_details '(SADABS 2004/1 Bruker 2004)'
_exptl_crystal_colour yellow
_exptl_crystal_density_diffrn 1.234
_exptl_crystal_density_method 'not measured'
_exptl_crystal_description block
_exptl_crystal_F_000 1204
_exptl_crystal_size_max 0.22
_exptl_crystal_size_mid 0.15
_exptl_crystal_size_min 0.10
_refine_diff_density_max 1.326
_refine_diff_density_min -0.970
_refine_diff_density_rms 0.080
_refine_ls_extinction_method none
_refine_ls_goodness_of_fit_ref 1.084
_refine_ls_hydrogen_treatment constr
_refine_ls_matrix_type full
_refine_ls_number_parameters 668
_refine_ls_number_reflns 13026
_refine_ls_number_restraints 88
_refine_ls_restrained_S_all 1.093
_refine_ls_R_factor_all 0.0555
_refine_ls_R_factor_gt 0.0492
_refine_ls_shift/su_max 0.002
_refine_ls_shift/su_mean 0.000
_refine_ls_structure_factor_coef Fsqd
_refine_ls_weighting_details 'calc w=1/[\s^2^(Fo^2^)+(0.0827P)^2^+3.0498P] where P=(Fo^2^+2Fc^2^)/3'
_refine_ls_weighting_scheme calc
_refine_ls_wR_factor_gt 0.1428
_refine_ls_wR_factor_ref 0.1473
_reflns_number_gt 11108
_reflns_number_total 13026
_reflns_threshold_expression >2sigma(I)
_cod_data_source_file ja809984k_si_005.cif
_cod_data_source_block C63H61Cl4N4OPRu
_cod_original_cell_volume 3133.2(8)
_cod_database_code 4104376

loop_
_symmetry_equiv_pos_as_xyz
'x, y, z'
'-x, -y, -z'

loop_
_atom_site_label
_atom_site_type_symbol
_atom_site_fract_x
_atom_site_fract_y
_atom_site_fract_z
_atom_site_U_iso_or_equiv
_atom_site_adp_type
_atom_site_occupancy
_atom_site_symmetry_multiplicity
_atom_site_calc_flag
_atom_site_refinement_flags
_atom_site_disorder_assembly
_atom_site_disorder_group
Ru1 Ru 0.139034(18) 0.783042(15) 0.743583(14) 0.03024(9) Uani 1 1 d . . .
Cl1 Cl -0.03865(7) 0.64135(6) 0.66167(5) 0.04516(19) Uani 1 1 d . . .
Cl2 Cl 0.31088(6) 0.92993(5) 0.81565(5) 0.03713(16) Uani 1 1 d . . .
Cl3 Cl 0.32121(10) 0.65341(9) 0.31832(8) 0.0678(3) Uani 1 1 d . . .
Cl4 Cl 0.47939(8) 0.94000(8) 1.35672(6) 0.0659(3) Uani 1 1 d . . .
P1 P 0.21148(6) 0.67522(5) 0.79856(5) 0.03238(17) Uani 1 1 d . . .
N1 N 0.1874(2) 0.75243(18) 0.58049(17) 0.0378(6) Uani 1 1 d . . .
N2 N 0.1955(2) 0.82078(18) 0.95134(17) 0.0363(5) Uani 1 1 d . . .
N3 N 0.0570(3) 0.9126(2) 0.62595(19) 0.0452(7) Uani 1 1 d . . .
N4 N 0.0001(3) 0.8864(2) 0.7269(2) 0.0472(7) Uani 1 1 d . A .
C1 C 0.1620(2) 0.7660(2) 0.63493(19) 0.0347(6) Uani 1 1 d . . .
C2 C 0.2185(2) 0.7313(2) 0.5169(2) 0.0355(6) Uani 1 1 d . . .
C3 C 0.1440(3) 0.6544(2) 0.4383(2) 0.0434(7) Uani 1 1 d . . .
H3 H 0.0711 0.6186 0.4262 0.052 Uiso 1 1 calc R . .
C4 C 0.1755(3) 0.6295(2) 0.3772(2) 0.0454(8) Uani 1 1 d . . .
H4 H 0.1253 0.5754 0.3240 0.054 Uiso 1 1 calc R . .
C5 C 0.2803(3) 0.6843(3) 0.3946(2) 0.0460(8) Uani 1 1 d . . .
C6 C 0.3542(3) 0.7646(3) 0.4710(3) 0.0540(9) Uani 1 1 d . . .
H6 H 0.4256 0.8034 0.4804 0.065 Uiso 1 1 calc R . .
C7 C 0.3236(3) 0.7878(3) 0.5329(2) 0.0457(8) Uani 1 1 d . . .
H7 H 0.3739 0.8419 0.5860 0.055 Uiso 1 1 calc R . .
C8 C 0.1579(2) 0.8046(2) 0.8706(2) 0.0339(6) Uani 1 1 d . . .
C9 C 0.2634(2) 0.8493(2) 1.04762(19) 0.0332(6) Uani 1 1 d . . .
C10 C 0.2205(2) 0.8099(2) 1.1052(2) 0.0380(7) Uani 1 1 d . . .
H10 H 0.1457 0.7646 1.0792 0.046 Uiso 1 1 calc R . .
C11 C 0.2873(3) 0.8372(3) 1.1999(2) 0.0425(7) Uani 1 1 d . . .
H11 H 0.2593 0.8107 1.2401 0.051 Uiso 1 1 calc R . .
C12 C 0.3949(3) 0.9032(3) 1.2361(2) 0.0445(7) Uani 1 1 d . . .
C13 C 0.4381(3) 0.9426(3) 1.1793(2) 0.0488(8) Uani 1 1 d . . .
H13 H 0.5127 0.9887 1.2057 0.059 Uiso 1 1 calc R . .
C14 C 0.3717(3) 0.9141(2) 1.0840(2) 0.0420(7) Uani 1 1 d . . .
H14 H 0.4004 0.9391 1.0438 0.050 Uiso 1 1 calc R . .
C15 C 0.2329(2) 0.6133(2) 0.7170(2) 0.0354(6) Uani 1 1 d . . .
C16 C 0.1396(3) 0.5496(2) 0.6341(2) 0.0410(7) Uani 1 1 d . . .
H16 H 0.0708 0.5412 0.6240 0.049 Uiso 1 1 calc R . .
C17 C 0.1452(3) 0.4996(3) 0.5678(2) 0.0507(8) Uani 1 1 d . . .
H17 H 0.0807 0.4559 0.5126 0.061 Uiso 1 1 calc R . .
C18 C 0.2450(3) 0.5125(3) 0.5807(3) 0.0572(9) Uani 1 1 d . . .
H18 H 0.2494 0.4783 0.5343 0.069 Uiso 1 1 calc R . .
C19 C 0.3383(3) 0.5755(3) 0.6618(3) 0.0650(11) Uani 1 1 d . . .
H19 H 0.4071 0.5854 0.6704 0.078 Uiso 1 1 calc R . .
C20 C 0.3320(3) 0.6244(3) 0.7304(3) 0.0507(8) Uani 1 1 d . . .
H20 H 0.3961 0.6657 0.7869 0.061 Uiso 1 1 calc R . .
C21 C 0.1262(3) 0.5700(2) 0.8256(2) 0.0393(7) Uani 1 1 d . . .
C22 C 0.1398(3) 0.4863(3) 0.8247(3) 0.0530(9) Uani 1 1 d . . .
H22 H 0.1893 0.4828 0.8062 0.064 Uiso 1 1 calc R . .
C23 C 0.0821(4) 0.4096(3) 0.8504(4) 0.0695(12) Uani 1 1 d . . .
H23 H 0.0909 0.3528 0.8487 0.083 Uiso 1 1 calc R . .
C24 C 0.0105(4) 0.4150(3) 0.8790(3) 0.0680(12) Uani 1 1 d . . .
H24 H -0.0287 0.3620 0.8973 0.082 Uiso 1 1 calc R . .
C25 C -0.0038(3) 0.4963(3) 0.8807(3) 0.0534(9) Uani 1 1 d . . .
H25 H -0.0520 0.4999 0.9011 0.064 Uiso 1 1 calc R . .
C26 C 0.0529(3) 0.5738(2) 0.8526(2) 0.0421(7) Uani 1 1 d . . .
H26 H 0.0413 0.6292 0.8518 0.051 Uiso 1 1 calc R . .
C27 C 0.3407(3) 0.7263(2) 0.9071(2) 0.0402(7) Uani 1 1 d . . .
C28 C 0.3503(3) 0.6928(3) 0.9869(2) 0.0503(8) Uani 1 1 d . . .
H28 H 0.2889 0.6408 0.9855 0.060 Uiso 1 1 calc R . .
C29 C 0.4497(4) 0.7356(3) 1.0682(3) 0.0673(12) Uani 1 1 d . . .
H29 H 0.4563 0.7129 1.1225 0.081 Uiso 1 1 calc R . .
C30 C 0.5389(4) 0.8111(3) 1.0701(3) 0.0711(13) Uani 1 1 d . . .
H30 H 0.6070 0.8400 1.1256 0.085 Uiso 1 1 calc R . .
C31 C 0.5295(3) 0.8443(3) 0.9924(3) 0.0656(12) Uani 1 1 d . . .
H31 H 0.5912 0.8959 0.9940 0.079 Uiso 1 1 calc R . .
C32 C 0.4303(3) 0.8031(2) 0.9111(2) 0.0478(8) Uani 1 1 d . . .
H32 H 0.4241 0.8279 0.8579 0.057 Uiso 1 1 calc R . .
C33 C 0.0600(3) 0.8682(2) 0.6955(2) 0.0364(6) Uani 1 1 d . . .
C34 C -0.0068(4) 0.9655(4) 0.6089(3) 0.0716(13) Uani 1 1 d . . .
H34A H -0.0674 0.9399 0.5441 0.086 Uiso 1 1 calc R . .
H34B H 0.0394 1.0360 0.6203 0.086 Uiso 1 1 calc R . .
C35 C -0.0483(5) 0.9463(4) 0.6781(3) 0.0850(18) Uani 1 1 d . . .
H35A H -0.0229 1.0077 0.7218 0.102 Uiso 1 1 calc R . .
H35B H -0.1286 0.9101 0.6463 0.102 Uiso 1 1 calc R . .
C36 C 0.0962(3) 0.9093(2) 0.5615(2) 0.0407(7) Uani 1 1 d . . .
C37 C 0.0276(3) 0.8339(3) 0.4781(2) 0.0518(9) Uani 1 1 d . . .
C38 C 0.0622(4) 0.8354(3) 0.4126(2) 0.0612(12) Uani 1 1 d . . .
H38 H 0.0172 0.7849 0.3562 0.073 Uiso 1 1 calc R . .
C39 C 0.1593(4) 0.9070(4) 0.4265(2) 0.0616(12) Uani 1 1 d . . .
C40 C 0.2242(3) 0.9826(3) 0.5078(3) 0.0549(9) Uani 1 1 d . . .
H40 H 0.2912 1.0332 0.5168 0.066 Uiso 1 1 calc R . .
C41 C 0.1930(3) 0.9856(2) 0.5764(2) 0.0430(7) Uani 1 1 d . . .
C42 C -0.0791(4) 0.7550(3) 0.4612(3) 0.0772(15) Uani 1 1 d . . .
H42A H -0.1109 0.7053 0.4038 0.116 Uiso 1 1 calc R . .
H42B H -0.1280 0.7824 0.4546 0.116 Uiso 1 1 calc R . .
H42C H -0.0685 0.7254 0.5140 0.116 Uiso 1 1 calc R . .
C43 C 0.1983(5) 0.9048(5) 0.3553(3) 0.096(2) Uani 1 1 d . . .
H43A H 0.1374 0.8577 0.2964 0.144 Uiso 1 1 calc R . .
H43B H 0.2557 0.8855 0.3789 0.144 Uiso 1 1 calc R . .
H43C H 0.2268 0.9696 0.3446 0.144 Uiso 1 1 calc R . .
C44 C 0.2621(4) 1.0714(3) 0.6605(2) 0.0610(11) Uani 1 1 d . . .
H44A H 0.2418 1.1229 0.6460 0.092 Uiso 1 1 calc R . .
H44B H 0.3388 1.0958 0.6774 0.092 Uiso 1 1 calc R . .
H44C H 0.2510 1.0513 0.7128 0.092 Uiso 1 1 calc R . .
C45 C -0.0191(3) 0.8644(3) 0.8042(2) 0.0466(8) Uani 1 1 d . . .
C46 C 0.0559(3) 0.9262(3) 0.8892(2) 0.0464(8) Uani 1 1 d . A .
C47 C 0.0428(3) 0.9162(3) 0.9721(3) 0.0486(8) Uani 1 1 d . . .
H47 H 0.0802 0.9747 1.0198 0.058 Uiso 1 1 calc R A .
C48 C -0.0159(3) 0.8339(3) 0.9905(3) 0.0512(9) Uani 1 1 d . A .
C49 C -0.0798(3) 0.7370(3) 0.9279(3) 0.0529(9) Uani 1 1 d . . .
H49 H -0.0864 0.6851 0.9573 0.063 Uiso 1 1 calc R A .
C50 C -0.1305(3) 0.7108(3) 0.8353(3) 0.0558(9) Uani 1 1 d . A .
C52 C 0.1580(4) 1.0117(3) 0.9057(3) 0.0570(10) Uani 1 1 d . . .
H52A H 0.1510 1.0256 0.8460 0.085 Uiso 1 1 calc R A .
H52B H 0.2188 0.9972 0.9351 0.085 Uiso 1 1 calc R . .
H52C H 0.1715 1.0684 0.9470 0.085 Uiso 1 1 calc R . .
C53 C -0.0119(4) 0.8413(4) 1.0841(3) 0.0639(11) Uani 1 1 d . . .
H53A H 0.0300 0.9097 1.1197 0.096 Uiso 1 1 calc R A .
H53B H 0.0227 0.8042 1.1184 0.096 Uiso 1 1 calc R . .
H53C H -0.0859 0.8146 1.0753 0.096 Uiso 1 1 calc R . .
C54 C -0.1952(4) 0.6052(4) 0.7831(4) 0.0822(14) Uani 1 1 d . . .
H54A H -0.1905 0.5649 0.8276 0.123 Uiso 1 1 calc R A .
H54B H -0.1661 0.5924 0.7436 0.123 Uiso 1 1 calc R . .
H54C H -0.2713 0.5891 0.7438 0.123 Uiso 1 1 calc R . .
C51 C -0.1330(3) 0.7825(4) 0.7774(3) 0.0589(10) Uani 0.605(2) 1 d P A 1
H51 H -0.1554 0.7437 0.7152 0.071 Uiso 0.605(2) 1 calc PR A 1
C55 C -0.2250(3) 0.8020(3) 0.7570(3) 0.0519(12) Uani 0.605(2) 1 d PGU A 1
C56 C -0.2079(3) 0.8766(3) 0.8211(3) 0.0657(15) Uani 0.605(2) 1 d PGU A 1
H56 H -0.1388 0.9130 0.8750 0.079 Uiso 0.605(2) 1 calc PR A 1
C57 C -0.2917(4) 0.8980(4) 0.8064(3) 0.0720(16) Uani 0.605(2) 1 d PGU A 1
H57 H -0.2800 0.9490 0.8502 0.086 Uiso 0.605(2) 1 calc PR A 1
C58 C -0.3927(4) 0.8448(4) 0.7276(4) 0.084(2) Uani 0.605(2) 1 d PGU A 1
H58 H -0.4500 0.8594 0.7175 0.101 Uiso 0.605(2) 1 calc PR A 1
C59 C -0.4098(3) 0.7701(4) 0.6635(3) 0.0824(19) Uani 0.605(2) 1 d PGU A 1
H59 H -0.4788 0.7337 0.6096 0.099 Uiso 0.605(2) 1 calc PR A 1
C60 C -0.3259(4) 0.7487(3) 0.6782(3) 0.0684(16) Uani 0.605(2) 1 d PGU A 1
O1 O -0.3335(6) 0.6836(6) 0.6160(5) 0.1101(19) Uani 0.605(2) 1 d PU A 1
C61 C -0.4172(7) 0.6556(7) 0.5122(6) 0.090(3) Uani 0.605(2) 1 d PD A 1
H61 H -0.4928 0.6299 0.5027 0.108 Uiso 0.605(2) 1 calc PR A 1
C62 C -0.3791(9) 0.7566(7) 0.4789(7) 0.091 Uiso 0.605(2) 1 d PD A 1
H62A H -0.3928 0.8027 0.5076 0.136 Uiso 0.605(2) 1 calc PR A 1
H62B H -0.4204 0.7419 0.4108 0.136 Uiso 0.605(2) 1 calc PR A 1
H62C H -0.3014 0.7853 0.4985 0.136 Uiso 0.605(2) 1 calc PR A 1
C63 C -0.4040(8) 0.5824(7) 0.4672(7) 0.091 Uiso 0.605(2) 1 d PD A 1
H63A H -0.4314 0.5220 0.4857 0.136 Uiso 0.605(2) 1 calc PR A 1
H63B H -0.3268 0.6063 0.4865 0.136 Uiso 0.605(2) 1 calc PR A 1
H63C H -0.4448 0.5698 0.3992 0.136 Uiso 0.605(2) 1 calc PR A 1
C51A C -0.1330(3) 0.7825(4) 0.7774(3) 0.0589(10) Uani 0.395(2) 1 d P A 2
H51A H -0.1515 0.8206 0.8121 0.071 Uiso 0.395(2) 1 calc PR A 2
C55A C -0.2124(5) 0.7774(5) 0.6795(4) 0.0519(12) Uani 0.395(2) 1 d PGU A 2
C56A C -0.2142(5) 0.7239(5) 0.6080(5) 0.0657(15) Uani 0.395(2) 1 d PGU A 2
H56A H -0.1608 0.7029 0.6219 0.079 Uiso 0.395(2) 1 calc PR A 2
C57A C -0.2941(6) 0.7010(6) 0.5163(4) 0.0720(16) Uani 0.395(2) 1 d PGU A 2
H57A H -0.2953 0.6644 0.4675 0.086 Uiso 0.395(2) 1 calc PR A 2
C58A C -0.3721(5) 0.7317(6) 0.4961(4) 0.084(2) Uani 0.395(2) 1 d PGU A 2
H58A H -0.4267 0.7161 0.4334 0.101 Uiso 0.395(2) 1 calc PR A 2
C59A C -0.3703(5) 0.7852(6) 0.5676(5) 0.0824(19) Uani 0.395(2) 1 d PGU A 2
H59A H -0.4237 0.8062 0.5538 0.099 Uiso 0.395(2) 1 calc PR A 2
C60A C -0.2904(6) 0.8081(5) 0.6593(5) 0.0684(16) Uani 0.395(2) 1 d PGU A 2
O1A O -0.2900(9) 0.8603(9) 0.7261(8) 0.1101(19) Uani 0.395(2) 1 d PU A 2
C61A C -0.3916(11) 0.8117(12) 0.7365(9) 0.090(3) Uani 0.395(2) 1 d PD A 2
H61A H -0.4589 0.7681 0.6771 0.108 Uiso 0.395(2) 1 calc PR A 2
C62A C -0.3520(12) 0.7557(11) 0.8125(10) 0.091 Uiso 0.395(2) 1 d PD A 2
H62D H -0.3407 0.7066 0.7852 0.136 Uiso 0.395(2) 1 calc PR A 2
H62E H -0.4073 0.7239 0.8316 0.136 Uiso 0.395(2) 1 calc PR A 2
H62F H -0.2837 0.8025 0.8670 0.136 Uiso 0.395(2) 1 calc PR A 2
C63A C -0.4030(12) 0.8786(11) 0.7863(11) 0.091 Uiso 0.395(2) 1 d PD A 2
H63D H -0.4326 0.9143 0.7447 0.136 Uiso 0.395(2) 1 calc PR A 2
H63E H -0.3318 0.9246 0.8385 0.136 Uiso 0.395(2) 1 calc PR A 2
H63F H -0.4524 0.8435 0.8103 0.136 Uiso 0.395(2) 1 calc PR A 2

loop_
_atom_site_aniso_label
_atom_site_aniso_U_11
_atom_site_aniso_U_22
_atom_site_aniso_U_33
_atom_site_aniso_U_23
_atom_site_aniso_U_13
_atom_site_aniso_U_12
Ru1 0.03881(14) 0.02567(13) 0.02069(12) 0.00970(9) 0.00867(10) 0.01588(10)
Cl1 0.0449(4) 0.0339(4) 0.0320(4) 0.0108(3) 0.0056(3) 0.0104(3)
Cl2 0.0426(4) 0.0277(3) 0.0326(3) 0.0092(3) 0.0137(3) 0.0137(3)
Cl3 0.0798(7) 0.0825(7) 0.0705(6) 0.0258(6) 0.0527(6) 0.0458(6)
Cl4 0.0571(5) 0.0765(7) 0.0269(4) 0.0010(4) 0.0090(4) 0.0123(5)
P1 0.0365(4) 0.0261(3) 0.0248(3) 0.0083(3) 0.0071(3) 0.0140(3)
N1 0.0482(15) 0.0348(13) 0.0257(12) 0.0112(10) 0.0127(11) 0.0205(12)
N2 0.0501(15) 0.0363(13) 0.0280(13) 0.0151(10) 0.0181(11) 0.0253(12)
N3 0.0698(19) 0.0518(16) 0.0350(14) 0.0273(12) 0.0264(14) 0.0440(15)
N4 0.0660(18) 0.0598(18) 0.0440(15) 0.0353(14) 0.0300(14) 0.0481(16)
C1 0.0404(15) 0.0287(14) 0.0238(13) 0.0101(11) 0.0059(12) 0.0161(12)
C2 0.0412(16) 0.0324(14) 0.0277(14) 0.0095(11) 0.0118(12) 0.0174(13)
C3 0.0417(17) 0.0393(17) 0.0350(16) 0.0041(13) 0.0171(14) 0.0088(14)
C4 0.0513(19) 0.0392(17) 0.0344(16) 0.0045(13) 0.0200(15) 0.0128(15)
C5 0.056(2) 0.0498(19) 0.0456(18) 0.0196(15) 0.0301(16) 0.0301(17)
C6 0.0365(17) 0.058(2) 0.059(2) 0.0158(18) 0.0219(17) 0.0158(16)
C7 0.0372(16) 0.0417(17) 0.0396(17) 0.0042(14) 0.0074(14) 0.0146(14)
C8 0.0415(15) 0.0297(14) 0.0330(15) 0.0148(11) 0.0167(13) 0.0195(12)
C9 0.0449(16) 0.0329(14) 0.0240(13) 0.0107(11) 0.0160(12) 0.0205(13)
C10 0.0348(15) 0.0463(17) 0.0315(15) 0.0137(13) 0.0164(12) 0.0170(13)
C11 0.0433(17) 0.0551(19) 0.0298(15) 0.0165(14) 0.0208(14) 0.0200(15)
C12 0.0451(17) 0.0482(18) 0.0239(14) 0.0045(13) 0.0126(13) 0.0124(15)
C13 0.0411(17) 0.0440(18) 0.0385(17) 0.0010(14) 0.0186(15) 0.0019(14)
C14 0.0521(18) 0.0374(16) 0.0364(16) 0.0120(13) 0.0275(15) 0.0144(14)
C15 0.0378(15) 0.0280(14) 0.0306(14) 0.0067(11) 0.0089(12) 0.0149(12)
C16 0.0401(16) 0.0326(15) 0.0329(15) 0.0052(12) 0.0066(13) 0.0135(13)
C17 0.056(2) 0.0417(18) 0.0391(18) 0.0022(14) 0.0099(16) 0.0243(16)
C18 0.068(2) 0.050(2) 0.048(2) 0.0000(16) 0.0206(18) 0.0320(19)
C19 0.054(2) 0.067(3) 0.073(3) 0.004(2) 0.025(2) 0.034(2)
C20 0.0440(18) 0.0438(18) 0.0468(19) 0.0015(15) 0.0087(15) 0.0201(15)
C21 0.0432(16) 0.0313(15) 0.0350(15) 0.0157(12) 0.0125(13) 0.0160(13)
C22 0.057(2) 0.0403(18) 0.066(2) 0.0260(17) 0.0288(19) 0.0264(17)
C23 0.078(3) 0.047(2) 0.100(3) 0.044(2) 0.046(3) 0.038(2)
C24 0.069(3) 0.058(2) 0.085(3) 0.049(2) 0.042(2) 0.029(2)
C25 0.052(2) 0.057(2) 0.053(2) 0.0293(18) 0.0254(17) 0.0256(18)
C26 0.0453(17) 0.0380(16) 0.0363(16) 0.0183(13) 0.0139(14) 0.0187(14)
C27 0.0421(16) 0.0302(14) 0.0306(15) 0.0030(12) 0.0017(13) 0.0187(13)
C28 0.063(2) 0.0495(19) 0.0305(16) 0.0097(14) 0.0088(15) 0.0341(18)
C29 0.085(3) 0.063(3) 0.0308(18) 0.0039(17) -0.0007(18) 0.044(2)
C30 0.068(3) 0.052(2) 0.045(2) -0.0072(18) -0.0155(19) 0.033(2)
C31 0.046(2) 0.0364(18) 0.067(3) -0.0024(17) -0.0080(18) 0.0168(16)
C32 0.0431(17) 0.0303(15) 0.0429(18) 0.0046(13) 0.0010(14) 0.0149(14)
C33 0.0455(16) 0.0348(15) 0.0268(14) 0.0132(12) 0.0127(12) 0.0214(13)
C34 0.112(4) 0.099(3) 0.072(3) 0.065(3) 0.061(3) 0.087(3)
C35 0.156(5) 0.130(4) 0.064(3) 0.071(3) 0.071(3) 0.126(4)
C36 0.064(2) 0.0401(16) 0.0253(14) 0.0189(12) 0.0173(14) 0.0346(16)
C37 0.079(3) 0.0440(18) 0.0269(15) 0.0152(13) 0.0099(16) 0.0392(19)
C38 0.101(3) 0.066(2) 0.0220(15) 0.0138(15) 0.0135(18) 0.060(3)
C39 0.100(3) 0.097(3) 0.0292(17) 0.0336(19) 0.031(2) 0.080(3)
C40 0.068(2) 0.074(3) 0.0432(19) 0.0392(19) 0.0275(18) 0.048(2)
C41 0.063(2) 0.0438(17) 0.0254(14) 0.0193(13) 0.0147(14) 0.0332(16)
C42 0.083(3) 0.055(2) 0.043(2) 0.0220(19) 0.000(2) 0.020(2)
C43 0.148(5) 0.176(6) 0.049(2) 0.059(3) 0.059(3) 0.134(5)
C44 0.085(3) 0.0397(18) 0.0345(18) 0.0154(15) 0.0143(18) 0.0232(19)
C45 0.064(2) 0.061(2) 0.0460(19) 0.0311(17) 0.0318(17) 0.0489(19)
C46 0.069(2) 0.0519(19) 0.050(2) 0.0318(16) 0.0361(18) 0.0459(18)
C47 0.065(2) 0.060(2) 0.0486(19) 0.0274(17) 0.0327(18) 0.0465(19)
C48 0.066(2) 0.071(2) 0.056(2) 0.0395(19) 0.0396(19) 0.053(2)
C49 0.053(2) 0.063(2) 0.066(2) 0.039(2) 0.0341(19) 0.0400(19)
C50 0.051(2) 0.068(2) 0.071(3) 0.029(2) 0.0355(19) 0.0393(19)
C52 0.088(3) 0.0433(19) 0.056(2) 0.0243(17) 0.043(2) 0.035(2)
C53 0.089(3) 0.089(3) 0.067(3) 0.048(2) 0.057(2) 0.064(3)
C54 0.057(3) 0.077(3) 0.097(4) 0.007(3) 0.027(3) 0.030(2)
C51 0.054(2) 0.092(3) 0.0419(19) 0.030(2) 0.0252(17) 0.041(2)
C55 0.049(2) 0.055(2) 0.055(2) 0.0250(19) 0.0238(18) 0.0287(18)
C56 0.063(3) 0.071(3) 0.063(3) 0.017(2) 0.023(2) 0.039(2)
C57 0.076(3) 0.075(3) 0.065(3) 0.015(2) 0.020(2) 0.050(2)
C58 0.078(3) 0.089(4) 0.086(4) 0.030(3) 0.035(3) 0.043(3)
C59 0.070(3) 0.086(3) 0.088(3) 0.023(3) 0.030(2) 0.042(2)
C60 0.060(3) 0.076(3) 0.072(3) 0.020(2) 0.027(2) 0.040(2)
O1 0.097(3) 0.123(3) 0.113(3) 0.014(2) 0.037(2) 0.069(3)
C61 0.057(4) 0.117(7) 0.070(4) -0.014(4) 0.014(3) 0.038(4)
C51A 0.054(2) 0.092(3) 0.0419(19) 0.030(2) 0.0252(17) 0.041(2)
C55A 0.049(2) 0.055(2) 0.055(2) 0.0250(19) 0.0238(18) 0.0287(18)
C56A 0.063(3) 0.071(3) 0.063(3) 0.017(2) 0.023(2) 0.039(2)
C57A 0.076(3) 0.075(3) 0.065(3) 0.015(2) 0.020(2) 0.050(2)
C58A 0.078(3) 0.089(4) 0.086(4) 0.030(3) 0.035(3) 0.043(3)
C59A 0.070(3) 0.086(3) 0.088(3) 0.023(3) 0.030(2) 0.042(2)
C60A 0.060(3) 0.076(3) 0.072(3) 0.020(2) 0.027(2) 0.040(2)
O1A 0.097(3) 0.123(3) 0.113(3) 0.014(2) 0.037(2) 0.069(3)
C61A 0.057(4) 0.117(7) 0.070(4) -0.014(4) 0.014(3) 0.038(4)

loop_
_atom_type_symbol
_atom_type_description
_atom_type_scat_dispersion_real
_atom_type_scat_dispersion_imag
_atom_type_scat_source
C C 0.0033 0.0016 'International Tables Vol C Tables 4.2.6.8 and 6.1.1.4'
H H 0.0000 0.0000 'International Tables Vol C Tables 4.2.6.8 and 6.1.1.4'
N N 0.0061 0.0033 'International Tables Vol C Tables 4.2.6.8 and 6.1.1.4'
O O 0.0106 0.0060 'International Tables Vol C Tables 4.2.6.8 and 6.1.1.4'
P P 0.1023 0.0942 'International Tables Vol C Tables 4.2.6.8 and 6.1.1.4'
Cl Cl 0.1484 0.1585 'International Tables Vol C Tables 4.2.6.8 and 6.1.1.4'
Ru Ru -1.2594 0.8363 'International Tables Vol C Tables 4.2.6.8 and 6.1.1.4'

loop_
_geom_angle_atom_site_label_1
_geom_angle_atom_site_label_2
_geom_angle_atom_site_label_3
_geom_angle
C8 Ru1 C1 163.83(12)
C8 Ru1 C33 96.62(11)
C1 Ru1 C33 95.61(12)
C8 Ru1 P1 81.12(8)
C1 Ru1 P1 87.69(8)
C33 Ru1 P1 173.93(9)
C8 Ru1 Cl2 81.81(9)
C1 Ru1 Cl2 87.86(9)
C33 Ru1 Cl2 89.04(9)
P1 Ru1 Cl2 96.18(3)
C8 Ru1 Cl1 101.04(9)
C1 Ru1 Cl1 90.07(9)
C33 Ru1 Cl1 87.23(9)
P1 Ru1 Cl1 87.68(3)
Cl2 Ru1 Cl1 175.54(3)
C15 P1 C27 104.07(15)
C15 P1 C21 100.38(15)
C27 P1 C21 101.07(15)
C15 P1 Ru1 115.85(10)
C27 P1 Ru1 117.16(10)
C21 P1 Ru1 115.88(11)
C1 N1 C2 176.5(3)
C8 N2 C9 166.6(3)
C33 N3 C36 130.8(3)
C33 N3 C34 113.7(3)
C36 N3 C34 115.2(3)
C33 N4 C45 131.4(3)
C33 N4 C35 114.5(3)
C45 N4 C35 114.0(3)
N1 C1 Ru1 169.4(3)
C3 C2 C7 120.7(3)
C3 C2 N1 119.6(3)
C7 C2 N1 119.7(3)
C2 C3 C4 120.1(3)
C5 C4 C3 118.8(3)
C4 C5 C6 121.4(3)
C4 C5 Cl3 119.3(3)
C6 C5 Cl3 119.3(3)
C7 C6 C5 119.7(3)
C6 C7 C2 119.2(3)
N2 C8 Ru1 162.3(3)
C14 C9 C10 121.1(3)
C14 C9 N2 119.7(3)
C10 C9 N2 119.2(3)
C11 C10 C9 119.4(3)
C12 C11 C10 119.3(3)
C11 C12 C13 121.6(3)
C11 C12 Cl4 119.4(2)
C13 C12 Cl4 119.0(3)
C14 C13 C12 119.2(3)
C9 C14 C13 119.3(3)
C20 C15 C16 118.3(3)
C20 C15 P1 125.5(2)
C16 C15 P1 116.2(2)
C17 C16 C15 121.6(3)
C16 C17 C18 119.8(3)
C17 C18 C19 119.6(4)
C18 C19 C20 120.3(4)
C15 C20 C19 120.3(3)
C26 C21 C22 119.0(3)
C26 C21 P1 121.3(2)
C22 C21 P1 119.5(3)
C23 C22 C21 120.5(4)
C22 C23 C24 120.0(4)
C25 C24 C23 120.5(4)
C24 C25 C26 119.8(4)
C21 C26 C25 120.2(3)
C32 C27 C28 119.1(3)
C32 C27 P1 118.6(2)
C28 C27 P1 122.2(3)
C29 C28 C27 120.0(4)
C30 C29 C28 120.0(4)
C31 C30 C29 120.1(4)
C30 C31 C32 120.5(4)
C27 C32 C31 120.3(4)
N4 C33 N3 106.4(3)
N4 C33 Ru1 126.3(2)
N3 C33 Ru1 127.3(2)
N3 C34 C35 103.3(3)
N4 C35 C34 102.1(3)
C41 C36 C37 121.8(3)
C41 C36 N3 119.5(3)
C37 C36 N3 118.2(3)
C38 C37 C36 118.0(4)
C38 C37 C42 120.9(4)
C36 C37 C42 121.1(4)
C39 C38 C37 121.9(4)
C38 C39 C40 119.3(4)
C38 C39 C43 121.0(5)
C40 C39 C43 119.7(5)
C39 C40 C41 121.4(4)
C36 C41 C40 117.4(3)
C36 C41 C44 122.8(3)
C40 C41 C44 119.8(4)
C46 C45 N4 117.3(3)
C46 C45 C51 126.6(3)
N4 C45 C51 115.2(3)
C45 C46 C47 122.9(4)
C45 C46 C52 122.7(3)
C47 C46 C52 114.4(3)
C48 C47 C46 128.6(4)
C47 C48 C49 125.3(3)
C47 C48 C53 118.8(4)
C49 C48 C53 115.9(3)
C50 C49 C48 129.0(4)
C49 C50 C51 122.8(4)
C49 C50 C54 120.6(4)
C51 C50 C54 116.4(4)
C55 C51 C50 112.0(3)
C55 C51 C45 121.9(4)
C50 C51 C45 112.9(3)
C56 C55 C60 120.0
C56 C55 C51 117.2(3)
C60 C55 C51 122.8(3)
C55 C56 C57 120.0
C58 C57 C56 120.0
C57 C58 C59 120.0
C60 C59 C58 120.0
O1 C60 C59 123.4(4)
O1 C60 C55 116.4(4)
C59 C60 C55 120.0
C60 O1 C61 120.1(6)
C63 C61 O1 104.6(7)
C63 C61 C62 111.6(8)
O1 C61 C62 104.8(7)
C56A C55A C60A 120.0
C55A C56A C57A 120.0
C58A C57A C56A 120.0
C57A C58A C59A 120.0
C60A C59A C58A 120.0
O1A C60A C59A 118.7(6)
O1A C60A C55A 121.3(6)
C59A C60A C55A 120.0
C60A O1A C61A 114.2(10)
C63A C61A O1A 112.0(13)
C63A C61A C62A 102.1(12)
O1A C61A C62A 98.7(10)

loop_
_geom_bond_atom_site_label_1
_geom_bond_atom_site_label_2
_geom_bond_distance
Ru1 C8 1.965(3)
Ru1 C1 1.978(3)
Ru1 C33 2.114(3)
Ru1 P1 2.3868(8)
Ru1 Cl2 2.4110(8)
Ru1 Cl1 2.4226(9)
Cl3 C5 1.742(3)
Cl4 C12 1.745(3)
P1 C15 1.826(3)
P1 C27 1.831(3)
P1 C21 1.842(3)
N1 C1 1.154(4)
N1 C2 1.391(4)
N2 C8 1.162(4)
N2 C9 1.394(4)
N3 C33 1.349(4)
N3 C36 1.425(4)
N3 C34 1.473(4)
N4 C33 1.338(4)
N4 C45 1.439(4)
N4 C35 1.481(4)
C2 C3 1.380(4)
C2 C7 1.385(5)
C3 C4 1.382(5)
C4 C5 1.370(5)
C5 C6 1.388(5)
C6 C7 1.372(5)
C9 C14 1.373(5)
C9 C10 1.392(4)
C10 C11 1.372(4)
C11 C12 1.372(5)
C12 C13 1.382(5)
C13 C14 1.378(5)
C15 C20 1.379(5)
C15 C16 1.401(4)
C16 C17 1.361(5)
C17 C18 1.383(6)
C18 C19 1.384(6)
C19 C20 1.389(6)
C21 C26 1.394(5)
C21 C22 1.403(5)
C22 C23 1.371(5)
C23 C24 1.394(7)
C24 C25 1.373(6)
C25 C26 1.397(5)
C27 C32 1.381(5)
C27 C28 1.397(5)
C28 C29 1.390(5)
C29 C30 1.381(7)
C30 C31 1.365(7)
C31 C32 1.388(5)
C34 C35 1.502(6)
C36 C41 1.382(5)
C36 C37 1.411(5)
C37 C38 1.379(6)
C37 C42 1.490(6)
C38 C39 1.363(7)
C39 C40 1.391(6)
C39 C43 1.522(6)
C40 C41 1.399(5)
C41 C44 1.502(5)
C45 C46 1.348(5)
C45 C51 1.539(6)
C46 C47 1.456(5)
C46 C52 1.488(6)
C47 C48 1.365(5)
C48 C49 1.448(6)
C48 C53 1.503(5)
C49 C50 1.327(6)
C50 C51 1.497(6)
C50 C54 1.501(6)
C51 C55 1.473(5)
C55 C56 1.3900
C55 C60 1.3900
C56 C57 1.3900
C57 C58 1.3900
C58 C59 1.3900
C59 C60 1.3900
C60 O1 1.339(8)
O1 C61 1.539(11)
C61 C63 1.459(11)
C61 C62 1.643(12)
C55A C56A 1.3900
C55A C60A 1.3900
C56A C57A 1.3900
C57A C58A 1.3900
C58A C59A 1.3900
C59A C60A 1.3900
C60A O1A 1.329(12)
O1A C61A 1.521(19)
C61A C63A 1.405(14)
C61A C62A 1.602(16)

loop_
_geom_torsion_atom_site_label_1
_geom_torsion_atom_site_label_2
_geom_torsion_atom_site_label_3
_geom_torsion_atom_site_label_4
_geom_torsion
C8 Ru1 P1 C15 -177.50(14)
C1 Ru1 P1 C15 -9.22(14)
Cl2 Ru1 P1 C15 -96.82(11)
Cl1 Ru1 P1 C15 80.94(11)
C8 Ru1 P1 C27 -53.99(16)
C1 Ru1 P1 C27 114.29(16)
Cl2 Ru1 P1 C27 26.69(14)
Cl1 Ru1 P1 C27 -155.55(14)
C8 Ru1 P1 C21 65.27(15)
C1 Ru1 P1 C21 -126.45(14)
Cl2 Ru1 P1 C21 145.95(12)
Cl1 Ru1 P1 C21 -36.29(12)
C8 Ru1 C1 N1 22.1(17)
C33 Ru1 C1 N1 161.1(14)
P1 Ru1 C1 N1 -24.0(14)
Cl2 Ru1 C1 N1 72.3(14)
Cl1 Ru1 C1 N1 -111.7(14)
C7 C2 C3 C4 3.7(5)
N1 C2 C3 C4 -176.6(3)
C2 C3 C4 C5 -2.1(5)
C3 C4 C5 C6 -1.1(5)
C3 C4 C5 Cl3 179.8(3)
C4 C5 C6 C7 2.8(6)
Cl3 C5 C6 C7 -178.1(3)
C5 C6 C7 C2 -1.1(5)
C3 C2 C7 C6 -2.1(5)
N1 C2 C7 C6 178.3(3)
C9 N2 C8 Ru1 18.8(19)
C1 Ru1 C8 N2 3.5(11)
C33 Ru1 C8 N2 -135.4(8)
P1 Ru1 C8 N2 50.2(8)
Cl2 Ru1 C8 N2 -47.4(8)
Cl1 Ru1 C8 N2 136.1(8)
C8 N2 C9 C14 15.9(14)
C8 N2 C9 C10 -162.9(11)
C14 C9 C10 C11 0.7(5)
N2 C9 C10 C11 179.5(3)
C9 C10 C11 C12 0.4(5)
C10 C11 C12 C13 -0.4(6)
C10 C11 C12 Cl4 178.7(3)
C11 C12 C13 C14 -0.6(6)
Cl4 C12 C13 C14 -179.7(3)
C10 C9 C14 C13 -1.8(5)
N2 C9 C14 C13 179.5(3)
C12 C13 C14 C9 1.7(5)
C27 P1 C15 C20 -13.7(3)
C21 P1 C15 C20 -118.0(3)
Ru1 P1 C15 C20 116.4(3)
C27 P1 C15 C16 166.5(2)
C21 P1 C15 C16 62.2(3)
Ru1 P1 C15 C16 -63.4(3)
C20 C15 C16 C17 -0.1(5)
P1 C15 C16 C17 179.7(3)
C15 C16 C17 C18 -1.2(5)
C16 C17 C18 C19 0.7(6)
C17 C18 C19 C20 1.1(7)
C16 C15 C20 C19 1.9(5)
P1 C15 C20 C19 -177.9(3)
C18 C19 C20 C15 -2.4(7)
C15 P1 C21 C26 -152.9(3)
C27 P1 C21 C26 100.4(3)
Ru1 P1 C21 C26 -27.3(3)
C15 P1 C21 C22 31.1(3)
C27 P1 C21 C22 -75.6(3)
Ru1 P1 C21 C22 156.7(2)
C26 C21 C22 C23 -0.2(6)
P1 C21 C22 C23 175.8(3)
C21 C22 C23 C24 -1.0(7)
C22 C23 C24 C25 0.7(7)
C23 C24 C25 C26 0.8(7)
C22 C21 C26 C25 1.8(5)
P1 C21 C26 C25 -174.2(3)
C24 C25 C26 C21 -2.0(6)
C15 P1 C27 C32 70.3(3)
C21 P1 C27 C32 174.1(3)
Ru1 P1 C27 C32 -59.0(3)
C15 P1 C27 C28 -112.4(3)
C21 P1 C27 C28 -8.6(3)
Ru1 P1 C27 C28 118.3(3)
C32 C27 C28 C29 -1.2(5)
P1 C27 C28 C29 -178.5(3)
C27 C28 C29 C30 0.0(6)
C28 C29 C30 C31 0.4(7)
C29 C30 C31 C32 0.5(7)
C28 C27 C32 C31 2.1(5)
P1 C27 C32 C31 179.5(3)
C30 C31 C32 C27 -1.8(6)
C45 N4 C33 N3 -174.6(4)
C35 N4 C33 N3 0.0(5)
C45 N4 C33 Ru1 7.1(6)
C35 N4 C33 Ru1 -178.3(3)
C36 N3 C33 N4 -172.5(4)
C34 N3 C33 N4 0.9(4)
C36 N3 C33 Ru1 5.8(5)
C34 N3 C33 Ru1 179.2(3)
C8 Ru1 C33 N4 -27.1(3)
C1 Ru1 C33 N4 163.5(3)
Cl2 Ru1 C33 N4 -108.8(3)
Cl1 Ru1 C33 N4 73.7(3)
C8 Ru1 C33 N3 154.9(3)
C1 Ru1 C33 N3 -14.5(3)
Cl2 Ru1 C33 N3 73.2(3)
Cl1 Ru1 C33 N3 -104.3(3)
C33 N3 C34 C35 -1.4(6)
C36 N3 C34 C35 173.1(4)
C33 N4 C35 C34 -0.9(6)
C45 N4 C35 C34 174.7(4)
N3 C34 C35 N4 1.2(6)
C33 N3 C36 C41 -101.5(4)
C34 N3 C36 C41 85.2(4)
C33 N3 C36 C37 86.8(4)
C34 N3 C36 C37 -86.6(4)
C41 C36 C37 C38 3.3(5)
N3 C36 C37 C38 174.9(3)
C41 C36 C37 C42 -176.8(3)
N3 C36 C37 C42 -5.2(5)
C36 C37 C38 C39 -0.4(5)
C42 C37 C38 C39 179.8(4)
C37 C38 C39 C40 -1.9(5)
C37 C38 C39 C43 177.2(3)
C38 C39 C40 C41 1.3(5)
C43 C39 C40 C41 -177.9(3)
C37 C36 C41 C40 -3.9(5)
N3 C36 C41 C40 -175.4(3)
C37 C36 C41 C44 174.0(3)
N3 C36 C41 C44 2.6(5)
C39 C40 C41 C36 1.6(5)
C39 C40 C41 C44 -176.4(3)
C33 N4 C45 C46 83.1(5)
C35 N4 C45 C46 -91.5(4)
C33 N4 C45 C51 -107.2(4)
C35 N4 C45 C51 78.2(5)
N4 C45 C46 C47 175.7(3)
C51 C45 C46 C47 7.3(5)
N4 C45 C46 C52 -3.1(5)
C51 C45 C46 C52 -171.5(3)
C45 C46 C47 C48 26.8(5)
C52 C46 C47 C48 -154.3(4)
C46 C47 C48 C49 -0.6(6)
C46 C47 C48 C53 176.7(3)
C47 C48 C49 C50 -29.7(6)
C53 C48 C49 C50 152.9(4)
C48 C49 C50 C51 -2.8(6)
C48 C49 C50 C54 -178.6(4)
C49 C50 C51 C55 -88.2(5)
C54 C50 C51 C55 87.8(5)
C49 C50 C51 C45 53.9(5)
C54 C50 C51 C45 -130.2(4)
C46 C45 C51 C55 80.6(5)
N4 C45 C51 C55 -87.9(4)
C46 C45 C51 C50 -57.2(5)
N4 C45 C51 C50 134.2(3)
C50 C51 C55 C56 88.7(5)
C45 C51 C55 C56 -49.5(5)
C50 C51 C55 C60 -90.6(4)
C45 C51 C55 C60 131.2(4)
C60 C55 C56 C57 0.0
C51 C55 C56 C57 -179.3(4)
C55 C56 C57 C58 0.0
C56 C57 C58 C59 0.0
C57 C58 C59 C60 0.0
C58 C59 C60 O1 -174.3(7)
C58 C59 C60 C55 0.0
C56 C55 C60 O1 174.7(6)
C51 C55 C60 O1 -6.1(7)
C56 C55 C60 C59 0.0
C51 C55 C60 C59 179.3(5)
C59 C60 O1 C61 22.2(10)
C55 C60 O1 C61 -152.2(6)
C60 O1 C61 C63 -178.5(8)
C60 O1 C61 C62 64.0(10)
C60A C55A C56A C57A 0.0
C55A C56A C57A C58A 0.0
C56A C57A C58A C59A 0.0
C57A C58A C59A C60A 0.0
C58A C59A C60A O1A 179.2(9)
C58A C59A C60A C55A 0.0
C56A C55A C60A O1A -179.2(10)
C56A C55A C60A C59A 0.0
C59A C60A O1A C61A 61.8(12)
C55A C60A O1A C61A -119.0(10)
C60A O1A C61A C63A -162.2(12)
C60A O1A C61A C62A 90.9(12)
